data_2008376
loop_
_publ_author_name
'Danilovski, Aleksandar'
'Vinkovi\'c, Mladen'
'Herak, Jure J.'

_publ_section_title
;
 Two novel optically active penam derivatives
;
_journal_issue 4
_journal_name_full 'Acta Crystallographica Section C'
_journal_page_first 656
_journal_page_last 659
_journal_paper_doi 10.1107/S0108270198015108
_journal_volume 55
_journal_year 1999
_chemical_formula_moiety 'C15 H16 N2 O S'
_chemical_formula_sum 'C15 H16 N2 O S'
_chemical_formula_weight 272.36
_chemical_name_systematic
;
(5R)-3-benzylimino-2-isopropylidene-4-thia-1-azabicyclo[3.2.0]heptan-7-one
;
_space_group_IT_number 4
_symmetry_cell_setting monoclinic
_symmetry_space_group_name_Hall 'P 2yb'
_symmetry_space_group_name_H-M 'P 1 21 1'
_cell_angle_alpha 90.00
_cell_angle_beta 90.64(8)
_cell_angle_gamma 90.00
_cell_formula_units_Z 2
_cell_length_a 5.295(6)
_cell_length_b 11.559(8)
_cell_length_c 11.698(11)
_cell_measurement_reflns_used 19
_cell_measurement_temperature 293
_cell_measurement_theta_max 30
_cell_measurement_theta_min 20
_cell_volume 715.9(12)
_computing_cell_refinement STADI4
_computing_data_collection 'STADI4 (Stoe & Cie, 1996a)'
_computing_data_reduction 'X-RED (Stoe & Cie, 1996b)'
_computing_molecular_graphics 'PLATON93 (Spek, 1993a) and PLUTON93 (Spek, 1993b)'
_computing_publication_material SHELXL97
_computing_structure_refinement 'SHELXL97 (Sheldrick, 1997a)'
_computing_structure_solution 'SHELXS97 (Sheldrick, 1997b)'
_diffrn_ambient_temperature 293
_diffrn_measurement_device 'Philips PW1100 upgraded by Stoe & Cie'
_diffrn_measurement_method '2\q/\w scan'
_diffrn_radiation_monochromator graphite
_diffrn_radiation_source 'fine-focus sealed X-ray tube'
_diffrn_radiation_type 'Mo K\a'
_diffrn_radiation_wavelength 0.71073
_diffrn_reflns_av_R_equivalents 0.109
_diffrn_reflns_av_sigmaI/netI 0.125
_diffrn_reflns_limit_h_max 6
_diffrn_reflns_limit_h_min -6
_diffrn_reflns_limit_k_max 14
_diffrn_reflns_limit_k_min 0
_diffrn_reflns_limit_l_max 14
_diffrn_reflns_limit_l_min -14
_diffrn_reflns_number 3265
_diffrn_reflns_theta_max 27
_diffrn_reflns_theta_min 2.5
_diffrn_standards_decay_% 2.7
_diffrn_standards_interval_time 60
_diffrn_standards_number 3
_exptl_absorpt_coefficient_mu 0.220
_exptl_absorpt_correction_type none
_exptl_crystal_colour colourless
_exptl_crystal_density_diffrn 1.263
_exptl_crystal_density_method 'not measured'
_exptl_crystal_description prism
_exptl_crystal_F_000 288
_exptl_crystal_size_max 0.53
_exptl_crystal_size_mid 0.45
_exptl_crystal_size_min 0.15
_refine_diff_density_max 0.256
_refine_diff_density_min -0.304
_refine_ls_abs_structure_details 'retention of (R)-configuration at C5 atom assumed (Flack, 1983)'
_refine_ls_abs_structure_Flack 0.07(19)
_refine_ls_extinction_method none
_refine_ls_goodness_of_fit_all 0.992
_refine_ls_goodness_of_fit_obs 1.164
_refine_ls_hydrogen_treatment 'only coordinates of H atoms refined'
_refine_ls_matrix_type full
_refine_ls_number_parameters 188
_refine_ls_number_reflns 1630
_refine_ls_number_restraints 1
_refine_ls_restrained_S_all 1.021
_refine_ls_restrained_S_obs 1.163
_refine_ls_R_factor_all 0.128
_refine_ls_R_factor_obs 0.061
_refine_ls_shift/esd_max <0.001
_refine_ls_shift/esd_mean 0.000
_refine_ls_structure_factor_coef Fsqd
_refine_ls_weighting_details 'w = 1/[\s^2^(Fo^2^)+(0.0680P)^2^+0.0338P] where P=(Fo^2^+2Fc^2^)/3'
_refine_ls_weighting_scheme calc
_refine_ls_wR_factor_all 0.143
_refine_ls_wR_factor_obs 0.115
_reflns_number_observed 886
_reflns_number_total 1633
_reflns_observed_criterion I>2\s(I)
_cod_data_source_file ka1291.cif
_cod_data_source_block II
_cod_depositor_comments
;
The following automatic conversions were performed:

'_atom_site_thermal_displace_type' tag value 'Uij' was replaced with
'Uani' value 19 times.

Automatic conversion script
Id: cif_fix_values 1646 2011-03-28 12:23:43Z adriana 

The following automatic conversions were performed:

'_refine_ls_weighting_scheme' value 'calc w =
1/[\s^2^(Fo^2^)+(0.0680P)^2^+0.0338P] where P=(Fo^2^+2Fc^2^)/3' was
changed to 'calc'. New tag '_refine_ls_weighting_details' was
created. The value of the new tag was set to 'w =
1/[\s^2^(Fo^2^)+(0.0680P)^2^+0.0338P] where P=(Fo^2^+2Fc^2^)/3'.

Automatic conversion script
Id: cif_fix_values 3143 2015-03-26 13:38:13Z robertas 
;
_cod_original_sg_symbol_H-M 'P 21'
_cod_database_code 2008376

loop_
_symmetry_equiv_pos_as_xyz
x,y,z
-x,y+1/2,-z

loop_
_atom_site_aniso_label
_atom_site_aniso_U_11
_atom_site_aniso_U_22
_atom_site_aniso_U_33
_atom_site_aniso_U_12
_atom_site_aniso_U_13
_atom_site_aniso_U_23
_atom_site_aniso_type_symbol
N1 0.064(3) 0.046(3) 0.062(3) 0.002(3) 0.000(2) 0.002(2) N
C2 0.049(3) 0.043(3) 0.056(3) 0.005(3) -0.006(2) -0.006(3) C
C21 0.075(4) 0.046(3) 0.062(3) 0.002(3) 0.003(3) -0.005(3) C
C22 0.136(8) 0.060(4) 0.074(5) -0.005(5) -0.002(4) 0.017(4) C
C23 0.119(6) 0.059(4) 0.075(5) -0.031(5) -0.001(4) -0.004(4) C
C3 0.048(3) 0.043(3) 0.060(3) 0.002(3) 0.006(3) -0.007(3) C
N31 0.066(3) 0.051(3) 0.058(3) -0.003(3) -0.001(2) 0.000(2) N
C32 0.082(4) 0.051(4) 0.064(3) -0.002(3) -0.003(3) 0.008(3) C
C33 0.053(3) 0.053(3) 0.061(3) 0.016(3) -0.001(3) -0.002(3) C
C34 0.075(4) 0.054(3) 0.058(3) 0.013(3) 0.004(3) 0.009(3) C
C35 0.093(5) 0.070(4) 0.049(3) 0.025(4) -0.010(3) 0.001(3) C
C36 0.073(4) 0.098(6) 0.075(5) 0.015(5) -0.025(3) -0.029(4) C
C37 0.061(4) 0.090(5) 0.073(4) -0.013(4) 0.004(3) -0.012(4) C
C38 0.062(4) 0.071(4) 0.056(4) -0.004(4) 0.006(3) -0.006(3) C
S4 0.0752(10) 0.0640(9) 0.0619(8) -0.0185(9) 0.0069(6) -0.0002(8) S
C5 0.051(3) 0.057(4) 0.088(4) -0.002(3) 0.004(3) -0.007(3) C
C6 0.069(4) 0.070(4) 0.068(4) -0.013(4) -0.012(3) -0.006(3) C
C7 0.065(4) 0.060(4) 0.062(3) 0.001(3) 0.000(3) -0.013(3) C
O71 0.102(3) 0.076(3) 0.073(2) -0.018(3) 0.018(2) -0.019(2) O

loop_
_atom_site_label
_atom_site_fract_x
_atom_site_fract_y
_atom_site_fract_z
_atom_site_U_iso_or_equiv
_atom_site_thermal_displace_type
_atom_site_calc_flag
_atom_site_refinement_flags
_atom_site_type_symbol
N1 -0.1436(8) -0.6238(4) -0.7943(4) 0.0572(12) Uani ? ? N
C2 0.0221(9) -0.5614(5) -0.7210(4) 0.0494(13) Uani ? ? C
C21 0.1548(12) -0.4682(5) -0.7565(5) 0.061(2) Uani ? ? C
C22 0.120(2) -0.4258(7) -0.8781(5) 0.090(2) Uani ? ? C
C23 0.3451(17) -0.4040(7) -0.6875(6) 0.084(2) Uani ? ? c
C3 0.0316(9) -0.6179(5) -0.6071(4) 0.0500(13) Uani ? ? C
N31 0.1808(9) -0.5902(4) -0.5274(4) 0.0581(12) Uani ? ? N
C32 0.1818(12) -0.6557(5) -0.4210(4) 0.066(2) Uani ? ? C
C33 0.3571(10) -0.6043(5) -0.3319(4) 0.0557(14) Uani ? ? C
C34 0.3368(12) -0.6383(6) -0.2174(4) 0.062(2) Uani ? ? C
C35 0.5045(13) -0.5980(6) -0.1369(5) 0.071(2) Uani ? ? C
C36 0.6924(13) -0.5222(7) -0.1658(6) 0.082(2) Uani ? ? C
C37 0.7126(12) -0.4868(7) -0.2782(6) 0.075(2) Uani ? ? C
C38 0.5485(11) -0.5278(6) -0.3590(5) 0.063(2) Uani ? ? C
S4 -0.1839(3) -0.73824(14) -0.60190(11) 0.0670(5) Uani ? ? S
C5 -0.3223(10) -0.7024(5) -0.7397(5) 0.065(2) Uani ? ? C
C6 -0.2829(12) -0.7902(6) -0.8396(5) 0.069(2) Uani ? ? C
C7 -0.0715(11) -0.7081(5) -0.8746(5) 0.062(2) Uani ? ? C
O71 0.1029(9) -0.7109(4) -0.9379(3) 0.0835(14) Uani ? ? O
H5 -0.4945(10) -0.6718(5) -0.7354(5) 0.065 Uiso ? ? H
H6A -0.2262(12) -0.8663(6) -0.8156(5) 0.122 Uiso ? ? H
H6B -0.4227(12) -0.7948(6) -0.8937(5) 0.061 Uiso ? ? H
H32A 0.2333(12) -0.7346(5) -0.4365(4) 0.092 Uiso ? ? H
H32B 0.0118(12) -0.6579(5) -0.3911(4) 0.092 Uiso ? ? H
H34 0.2086(12) -0.6885(6) -0.1960(4) 0.076 Uiso ? ? H
H35 0.4908(13) -0.6224(6) -0.0615(5) 0.048 Uiso ? ? H
H36 0.8049(13) -0.4949(7) -0.1104(6) 0.065 Uiso ? ? H
H37 0.8383(12) -0.4349(7) -0.2987(6) 0.060 Uiso ? ? H
H38 0.5656(11) -0.5039(6) -0.4344(5) 0.073 Uiso ? ? H
H22A 0.226(2) -0.3596(7) -0.8903(5) 0.176 Uiso ? ? H
H22B -0.053(2) -0.4046(7) -0.8909(5) 0.145 Uiso ? ? H
H22C 0.166(2) -0.4862(7) -0.9303(5) 0.194 Uiso ? ? H
H23A 0.4120(17) -0.3416(7) -0.7321(6) 0.388 Uiso ? ? H
H23B 0.4796(17) -0.4554(7) -0.6656(6) 0.244 Uiso ? ? H
H23C 0.2670(17) -0.3734(7) -0.6203(6) 0.235 Uiso ? ? H

loop_
_atom_type_symbol
_atom_type_scat_dispersion_real
_atom_type_scat_dispersion_imag
_atom_type_scat_source
C 0.0033 0.0016 '  International Tables Vol C Tables 4.2.6.8 and 6.1.1.4'
H 0.0000 0.0000 '  International Tables Vol C Tables 4.2.6.8 and 6.1.1.4'
N 0.0061 0.0033 '  International Tables Vol C Tables 4.2.6.8 and 6.1.1.4'
O 0.0106 0.0060 '  International Tables Vol C Tables 4.2.6.8 and 6.1.1.4'
S 0.1246 0.1234 '  International Tables Vol C Tables 4.2.6.8 and 6.1.1.4'

loop_
_geom_angle_atom_site_label_1
_geom_angle_atom_site_label_2
_geom_angle_atom_site_label_3
_geom_angle
_geom_angle_publ_flag
C3 S4 C5 92.5(3) yes
C7 N1 C2 125.8(4) yes
C7 N1 C5 92.5(5) yes
C2 N1 C5 116.8(4) yes
C3 N31 C32 119.9(5) ?
N31 C3 C2 124.7(5) ?
N31 C3 S4 124.4(4) ?
C2 C3 S4 110.8(4) yes
C21 C2 N1 122.6(5) ?
C21 C2 C3 127.8(5) ?
N1 C2 C3 109.5(5) ?
N1 C5 C6 89.1(4) yes
N1 C5 S4 105.9(4) yes
C6 C5 S4 117.4(5) yes
C7 C6 C5 84.4(4) yes
O71 C7 N1 130.7(6) ?
O71 C7 C6 136.5(6) ?
N1 C7 C6 92.7(4) yes
N31 C32 C33 112.4(5) ?
C38 C33 C34 117.5(5) ?
C38 C33 C32 122.7(5) ?
C34 C33 C32 119.7(5) ?
C35 C34 C33 120.4(6) ?
C34 C35 C36 121.0(5) ?
C35 C36 C37 119.2(6) ?
C38 C37 C36 120.1(7) ?
C37 C38 C33 121.8(6) ?
C2 C21 C23 125.7(6) ?
C2 C21 C22 119.3(6) ?
C23 C21 C22 115.0(6) ?

loop_
_geom_bond_atom_site_label_1
_geom_bond_atom_site_label_2
_geom_bond_site_symmetry_1
_geom_bond_site_symmetry_2
_geom_bond_distance
_geom_bond_publ_flag
S4 C3 ? ? 1.801(6) ?
S4 C5 ? ? 1.811(6) ?
O71 C7 ? ? 1.190(6) ?
N1 C7 ? ? 1.409(8) yes
N1 C2 ? ? 1.417(7) ?
N1 C5 ? ? 1.464(7) ?
N31 C3 ? ? 1.257(6) yes
N31 C32 ? ? 1.457(7) yes
C3 C2 ? ? 1.484(7) yes
C2 C21 ? ? 1.354(8) ?
C5 C6 ? ? 1.563(8) ?
C6 C7 ? ? 1.527(9) ?
C32 C33 ? ? 1.510(7) ?
C33 C38 ? ? 1.384(8) ?
C33 C34 ? ? 1.402(7) ?
C34 C35 ? ? 1.369(8) ?
C35 C36 ? ? 1.371(10) ?
C36 C37 ? ? 1.383(10) ?
C37 C38 ? ? 1.361(9) ?
C21 C23 ? ? 1.483(9) ?
C21 C22 ? ? 1.513(8) ?

loop_
_geom_torsion_atom_site_label_1
_geom_torsion_atom_site_label_2
_geom_torsion_atom_site_label_3
_geom_torsion_atom_site_label_4
_geom_torsion
_geom_torsion_publ_flag
C32 N31 C3 C2 -176.9(5) ?
C32 N31 C3 S4 -1.6(7) ?
C5 S4 C3 N31 175.9(5) ?
C5 S4 C3 C2 -8.2(4) yes
C7 N1 C2 C21 80.3(7) ?
C5 N1 C2 C21 -164.7(5) ?
C7 N1 C2 C3 -96.9(6) yes
C5 N1 C2 C3 18.1(6) yes
N31 C3 C2 C21 -4.7(8) ?
S4 C3 C2 C21 179.4(5) ?
N31 C3 C2 N1 172.3(5) ?
S4 C3 C2 N1 -3.5(5) yes
C7 N1 C5 C6 -9.3(5) ?
C2 N1 C5 C6 -141.9(5) ?
C7 N1 C5 S4 109.0(4) ?
C2 N1 C5 S4 -23.6(6) ?
C3 S4 C5 N1 17.0(4) yes
C3 S4 C5 C6 114.4(4) yes
N1 C5 C6 C7 8.6(4) ?
S4 C5 C6 C7 -98.8(5) ?
C2 N1 C7 O71 -40.3(9) ?
C5 N1 C7 O71 -166.2(7) ?
C2 N1 C7 C6 135.5(5) ?
C5 N1 C7 C6 9.5(5) ?
C5 C6 C7 O71 166.3(7) ?
C5 C6 C7 N1 -9.0(4) ?
C3 N31 C32 C33 -175.3(5) ?
N31 C32 C33 C38 -18.7(7) yes
N31 C32 C33 C34 164.6(5) ?
C38 C33 C34 C35 -1.1(8) ?
C32 C33 C34 C35 175.9(5) ?
C33 C34 C35 C36 1.2(9) ?
C34 C35 C36 C37 -0.4(10) ?
C35 C36 C37 C38 -0.6(11) ?
C36 C37 C38 C33 0.7(11) ?
C34 C33 C38 C37 0.1(9) ?
C32 C33 C38 C37 -176.7(6) ?
N1 C2 C21 C23 -175.3(6) ?
C3 C2 C21 C23 1.5(10) ?
N1 C2 C21 C22 2.0(8) ?
C3 C2 C21 C22 178.7(6) ?
